data_4000879
loop_
_publ_author_name
'Matsuo, Motoaki'
'Sato, Toyoto'
'Miura, Yohei'
'Oguchi, Hiroyuki'
'Zhou, Yu'
'Maekawa, Hideki'
'Takamura, Hitoshi'
'Orimo, Shin-ichi'

_publ_section_title
;
 Synthesis and Lithium Fast-Ion Conductivity of a New Complex Hydride
 Li3(NH2)2I with Double-Layered Structure
;
_journal_issue 9
_journal_name_full 'Chemistry of Materials'
_journal_page_first 2702
_journal_paper_doi 10.1021/cm1006857
_journal_volume 22
_journal_year 2010
_chemical_formula_moiety 'Li3 N2 H4 I'
_chemical_formula_sum 'H4 I Li3 N2'
_chemical_formula_weight 179.78
_chemical_name_systematic ' ?'
_space_group_IT_number 186
_symmetry_cell_setting hexagonal
_symmetry_space_group_name_Hall 'P 6c -2c'
_symmetry_space_group_name_H-M 'P 63 m c'
_audit_update_record
;
2010-03-03 # Formatted by publCIF
;
_cell_angle_alpha 90.0
_cell_angle_beta 90.0
_cell_angle_gamma 120.0
_cell_formula_units_Z 4
_cell_length_a 7.09109(5)
_cell_length_b 7.09109
_cell_length_c 11.50958(10)
_cell_measurement_temperature 300
_cell_volume 501.206(6)
_computing_structure_refinement GSAS
_diffrn_ambient_temperature 300
_diffrn_measurement_device_type x-ray
_diffrn_radiation_monochromator 'Si 111'
_diffrn_radiation_source Synchrotron
_diffrn_radiation_type Synchrotron
_diffrn_radiation_wavelength 0.800562(2)
_exptl_crystal_density_diffrn 2.382
_pd_meas_2theta_range_max 75.00
_pd_meas_2theta_range_min 2.00
_pd_phase_name Li3(NH2)I
_pd_proc_ls_prof_R_factor 0.0469
_pd_proc_ls_prof_wR_factor 0.0641
_pd_spec_mounting 'glass capillary'
_pd_spec_mount_mode transmission
_refine_ls_goodness_of_fit_all 2.04
_refine_ls_matrix_type full
_refine_ls_number_parameters 44
_refine_ls_number_restraints 13
_refine_ls_shift/su_max 0.06
_refine_ls_shift/su_mean 0.01
_cod_data_source_file cm1006857_si_002.cif
_cod_data_source_block LI3N2H4I
_cod_depositor_comments
;
The following automatic conversions were performed:

'_geom_bond_publ_flag' value 'N' changed to 'n' according to
/home/saulius/struct/CIF-dictionaries/cif_core.dic dictionary named
'cif_core.dic' version 2.4.2 from 2011-04-26 (66
times).

'_geom_angle_publ_flag' value 'N' changed to 'n' according
to /home/saulius/struct/CIF-dictionaries/cif_core.dic dictionary
named 'cif_core.dic' version 2.4.2 from 2011-04-26 (160 times).

Automatic conversion script
Id: cif_fix_values 1715 2011-07-08 13:25:40Z adriana 
;
_cod_original_cell_volume 501.206(8)
_cod_database_code 4000879

loop_
_symmetry_equiv_pos_site_id
_symmetry_equiv_pos_as_xyz
1 +x,+y,+z
2 x-y,+x,+z+1/2
3 -y,x-y,+z
4 -x,-y,+z+1/2
5 y-x,-x,+z
6 +y,y-x,+z+1/2
7 y-x,+y,+z
8 -x,y-x,+z+1/2
9 -y,-x,+z
10 x-y,-y,+z+1/2
11 +x,x-y,+z
12 +y,+x,+z+1/2

loop_
_atom_site_type_symbol
_atom_site_label
_atom_site_fract_x
_atom_site_fract_y
_atom_site_fract_z
_atom_site_occupancy
_atom_site_thermal_displace_type
_atom_site_U_iso_or_equiv
_atom_site_symmetry_multiplicity
Li Li1 0.8929(10) 0.1071(10) 0.3792(20) 1.0 Uiso 0.0253 6
Li Li2 0.8662(10) 0.1338(10) 0.1733(20) 1.0 Uiso 0.0253 6
N N1 0.0 0.0 0.5140(18) 1.0 Uiso 0.0132(17) 2
N N2 0.1775(4) 0.8225(4) 0.2571(16) 1.0 Uiso 0.0132(17) 6
I I1 0.3333 0.6667 0.9264(18) 1.0 Uiso 0.02261(23) 2
I I2 0.3333 0.6667 0.5505(18) 1.0 Uiso 0.02261(23) 2
H H1 0.0737 0.1474 0.4789 0.667 Uiso 0.038 6
H H2 0.1705 0.341 0.1773 1.0 Uiso 0.038 6
H H3 0.1056 0.2112 0.2526 1.0 Uiso 0.038 6

loop_
_atom_type_symbol
_atom_type_number_in_cell
Li 12.0
N 8.0
I 4.0
H 16.00

loop_
_geom_angle_atom_site_label_1
_geom_angle_atom_site_label_2
_geom_angle_atom_site_label_3
_geom_angle
_geom_angle_site_symmetry_1
_geom_angle_site_symmetry_3
_geom_angle_publ_flag
Li1 Li1 Li1 60.0 3_645 5_765 n
Li1 Li1 Li2 96.8(4) 3_645 1_555 n
Li1 Li1 N1 55.93(34) 3_645 1_655 n
Li1 Li1 N2 108.46(31) 3_645 3_765 n
Li1 Li1 N2 61.20(31) 3_645 5_555 n
Li1 Li1 I1 148.20(7) 3_645 2_654 n
Li1 Li1 H1 77.5(4) 3_645 1_655 n
Li1 Li1 H1 45.8(6) 3_645 3_655 n
Li1 Li1 H3 89.53(32) 3_645 1_655 n
Li1 Li1 H3 54.4(5) 3_645 3_655 n
Li1 Li1 Li2 96.8(4) 5_765 1_555 n
Li1 Li1 N1 55.93(34) 5_765 1_655 n
Li1 Li1 N2 61.20(31) 5_765 3_765 n
Li1 Li1 N2 108.46(31) 5_765 5_555 n
Li1 Li1 I1 148.21(7) 5_765 2_654 n
Li1 Li1 H1 45.8(6) 5_765 1_655 n
Li1 Li1 H1 77.5(4) 5_765 3_655 n
Li1 Li1 H3 54.4(5) 5_765 1_655 n
Li1 Li1 H3 89.53(32) 5_765 3_655 n
Li2 Li1 N1 147.6(8) 1_555 1_655 n
Li2 Li1 N2 54.84(30) 1_555 3_765 n
Li2 Li1 N2 54.84(30) 1_555 5_555 n
Li2 Li1 I1 93.2(5) 1_555 2_654 n
Li2 Li1 H1 140.1(8) 1_555 1_655 n
Li2 Li1 H1 140.1(8) 1_555 3_655 n
Li2 Li1 H3 46.3(5) 1_555 1_655 n
Li2 Li1 H3 46.3(5) 1_555 3_655 n
N1 Li1 N2 113.1(4) 1_655 3_765 n
N1 Li1 N2 113.1(4) 1_655 5_555 n
N1 Li1 I1 119.2(5) 1_655 2_654 n
N1 Li1 H1 28.82(28) 1_655 1_655 n
N1 Li1 H1 28.82(28) 1_655 3_655 n
N1 Li1 H3 110.3(6) 1_655 1_655 n
N1 Li1 H3 110.3(6) 1_655 3_655 n
N2 Li1 N2 105.9(6) 3_765 5_555 n
N2 Li1 I1 101.99(34) 3_765 2_654 n
N2 Li1 H1 89.1(5) 3_765 1_655 n
N2 Li1 H1 138.5(6) 3_765 3_655 n
N2 Li1 H3 21.02(19) 3_765 1_655 n
N2 Li1 H3 89.0(6) 3_765 3_655 n
N2 Li1 I1 101.98(34) 5_555 2_654 n
N2 Li1 H1 138.5(6) 5_555 1_655 n
N2 Li1 H1 89.1(5) 5_555 3_655 n
N2 Li1 H3 89.0(6) 5_555 1_655 n
N2 Li1 H3 21.02(19) 5_555 3_655 n
I1 Li1 H1 112.5(6) 2_654 1_655 n
I1 Li1 H1 112.5(6) 2_654 3_655 n
I1 Li1 H3 118.5(4) 2_654 1_655 n
I1 Li1 H3 118.5(4) 2_654 3_655 n
H1 Li1 H1 57.3(6) 1_655 3_655 n
H1 Li1 H3 93.9(4) 1_655 1_655 n
H1 Li1 H3 128.1(7) 1_655 3_655 n
H1 Li1 H3 128.1(7) 3_655 1_655 n
H1 Li1 H3 93.9(4) 3_655 3_655 n
H3 Li1 H3 70.0(7) 1_655 3_655 n
Li1 Li2 Li2 83.2(4) 1_555 3_645 n
Li1 Li2 Li2 83.2(4) 1_555 5_765 n
Li1 Li2 N2 61.9(4) 1_555 3_765 n
Li1 Li2 N2 61.9(4) 1_555 5_555 n
Li1 Li2 I2 127.9(6) 1_555 2_654 n
Li1 Li2 H2 86.2(7) 1_555 1_655 n
Li1 Li2 H2 86.2(7) 1_555 3_655 n
Li1 Li2 H3 53.7(7) 1_555 1_655 n
Li1 Li2 H3 53.7(7) 1_555 3_655 n
Li2 Li2 Li2 60.0 3_645 5_765 n
Li2 Li2 N2 102.24(32) 3_645 3_765 n
Li2 Li2 N2 49.5(4) 3_645 5_555 n
Li2 Li2 I2 138.60(17) 3_645 2_654 n
Li2 Li2 H2 101.79(34) 3_645 1_655 n
Li2 Li2 H2 41.81(34) 3_645 3_655 n
Li2 Li2 H3 80.16(32) 3_645 1_655 n
Li2 Li2 H3 35.9(6) 3_645 3_655 n
Li2 Li2 N2 49.5(4) 5_765 3_765 n
Li2 Li2 N2 102.24(32) 5_765 5_555 n
Li2 Li2 I2 138.61(17) 5_765 2_654 n
Li2 Li2 H2 41.81(34) 5_765 1_655 n
Li2 Li2 H2 101.79(34) 5_765 3_655 n
Li2 Li2 H3 35.9(6) 5_765 1_655 n
Li2 Li2 H3 80.16(32) 5_765 3_655 n
N2 Li2 N2 119.0(6) 3_765 5_555 n
N2 Li2 I2 116.03(32) 3_765 2_654 n
N2 Li2 H2 24.8(6) 3_765 1_655 n
N2 Li2 H2 136.8(8) 3_765 3_655 n
N2 Li2 H3 22.64(13) 3_765 1_655 n
N2 Li2 H3 100.3(7) 3_765 3_655 n
N2 Li2 I2 116.02(32) 5_555 2_654 n
N2 Li2 H2 136.8(8) 5_555 1_655 n
N2 Li2 H2 24.8(6) 5_555 3_655 n
N2 Li2 H3 100.3(7) 5_555 1_655 n
N2 Li2 H3 22.64(13) 5_555 3_655 n
I2 Li2 H2 106.4(5) 2_654 1_655 n
I2 Li2 H2 106.4(5) 2_654 3_655 n
I2 Li2 H3 138.63(31) 2_654 1_655 n
I2 Li2 H3 138.62(31) 2_654 3_655 n
H2 Li2 H2 143.5(7) 1_655 3_655 n
H2 Li2 H3 37.17(13) 1_655 1_655 n
H2 Li2 H3 114.7(8) 1_655 3_655 n
H2 Li2 H3 114.7(8) 3_655 1_655 n
H2 Li2 H3 37.17(13) 3_655 3_655 n
H3 Li2 H3 79.5(7) 1_655 3_655 n
Li1 N1 Li1 68.1(7) 1_455 3_545 n
Li1 N1 Li1 68.1(7) 1_455 5_665 n
Li1 N1 H1 52.7(8) 1_455 1_555 n
Li1 N1 H1 52.7(8) 1_455 3_555 n
Li1 N1 H1 106.3(13) 1_455 5_555 n
Li1 N1 Li1 68.1(7) 3_545 5_665 n
Li1 N1 H1 106.3(13) 3_545 1_555 n
Li1 N1 H1 52.7(8) 3_545 3_555 n
Li1 N1 H1 52.7(8) 3_545 5_555 n
Li1 N1 H1 52.7(8) 5_665 1_555 n
Li1 N1 H1 106.3(13) 5_665 3_555 n
Li1 N1 H1 52.7(8) 5_665 5_555 n
H1 N1 H1 104.5(13) 1_555 3_555 n
H1 N1 H1 104.5(13) 1_555 5_555 n
H1 N1 H1 104.5(13) 3_555 5_555 n
Li1 N2 Li1 57.6(6) 3_555 5_675 n
Li1 N2 Li2 63.2(4) 3_555 3_555 n
Li1 N2 Li2 100.1(4) 3_555 5_675 n
Li1 N2 H2 122.2(4) 3_555 5_565 n
Li1 N2 H3 52.6(10) 3_555 5_565 n
Li1 N2 Li2 100.1(4) 5_675 3_555 n
Li1 N2 Li2 63.2(4) 5_675 5_675 n
Li1 N2 H2 122.2(4) 5_675 5_565 n
Li1 N2 H3 52.6(10) 5_675 5_565 n
Li2 N2 Li2 81.0(7) 3_555 5_675 n
Li2 N2 H2 60.3(4) 3_555 5_565 n
Li2 N2 H3 49.9(7) 3_555 5_565 n
Li2 N2 H2 60.3(4) 5_675 5_565 n
Li2 N2 H3 49.9(7) 5_675 5_565 n
H2 N2 H3 81.3(11) 5_565 5_565 n
Li1 I1 Li1 116.42(15) 2_555 4_665 n
Li1 I1 Li1 116.40(15) 2_555 6_565 n
Li1 I1 Li1 116.42(15) 4_665 6_565 n
Li2 I2 Li2 97.21(34) 2_555 4_665 n
Li2 I2 Li2 97.20(34) 2_555 6_565 n
Li2 I2 Li2 97.21(34) 4_665 6_565 n
Li1 H1 Li1 88.3(13) 1_455 5_665 n
Li1 H1 N1 98.5(6) 1_455 1_555 n
Li1 H1 N1 98.5(6) 5_665 1_555 n
Li2 H2 Li2 96.4(7) 1_455 5_665 n
Li2 H2 N2 94.9(8) 1_455 3_665 n
Li2 H2 H3 64.3(6) 1_455 1_555 n
Li2 H2 N2 94.9(8) 5_665 3_665 n
Li2 H2 H3 64.3(6) 5_665 1_555 n
N2 H2 H3 47.94(30) 3_665 1_555 n
Li1 H3 Li1 71.2(9) 1_455 5_665 n
Li1 H3 Li2 80.0(5) 1_455 1_455 n
Li1 H3 Li2 140.4(5) 1_455 5_665 n
Li1 H3 N2 106.4(12) 1_455 3_665 n
Li1 H3 H2 140.3(4) 1_455 1_555 n
Li1 H3 Li2 140.4(5) 5_665 1_455 n
Li1 H3 Li2 80.0(5) 5_665 5_665 n
Li1 H3 N2 106.4(12) 5_665 3_665 n
Li1 H3 H2 140.3(4) 5_665 1_555 n
Li2 H3 Li2 108.3(12) 1_455 5_665 n
Li2 H3 N2 107.5(8) 1_455 3_665 n
Li2 H3 H2 78.5(5) 1_455 1_555 n
Li2 H3 N2 107.5(8) 5_665 3_665 n
Li2 H3 H2 78.5(5) 5_665 1_555 n
N2 H3 H2 50.7(12) 3_665 1_555 n

loop_
_geom_bond_atom_site_label_1
_geom_bond_atom_site_label_2
_geom_bond_distance
_geom_bond_site_symmetry_2
_geom_bond_publ_flag
Li1 Li1 2.278(22) 3_645 n
Li1 Li1 2.278(22) 5_765 n
Li1 Li2 2.393(16) 1_555 n
Li1 Li2 3.494(14) 3_645 n
Li1 Li2 3.494(14) 5_765 n
Li1 N1 2.034(13) 1_655 n
Li1 N2 2.365(9) 3_765 n
Li1 N2 2.365(9) 5_555 n
Li1 I1 2.831(13) 2_654 n
Li1 H1 1.635(17) 1_655 n
Li1 H1 1.635(17) 3_655 n
Li1 H1 2.499(15) 5_655 n
Li1 H3 1.957(18) 1_655 n
Li1 H3 1.957(18) 3_655 n
Li2 Li1 2.393(16) 1_555 n
Li2 Li1 3.494(14) 3_645 n
Li2 Li1 3.494(14) 5_765 n
Li2 Li2 2.847(21) 3_645 n
Li2 Li2 2.847(21) 5_765 n
Li2 N1 2.462(14) 2_654 n
Li2 N2 2.191(8) 3_765 n
Li2 N2 2.191(8) 5_555 n
Li2 I2 2.829(12) 2_654 n
Li2 H1 2.356(22) 2_654 n
Li2 H2 1.910(4) 1_655 n
Li2 H2 1.910(4) 3_655 n
Li2 H3 1.756(14) 1_655 n
Li2 H3 1.756(14) 3_655 n
N1 Li1 2.034(13) 1_455 n
N1 Li1 2.034(13) 3_545 n
N1 Li1 2.034(13) 5_665 n
N1 Li2 2.462(14) 2_445 n
N1 Li2 2.462(14) 4_655 n
N1 Li2 2.462(14) 6_565 n
N1 H1 0.991(8) 1_555 n
N1 H1 0.991(8) 3_555 n
N1 H1 0.991(8) 5_555 n
N2 Li1 2.365(9) 3_555 n
N2 Li1 2.365(9) 5_675 n
N2 Li2 2.191(8) 3_555 n
N2 Li2 2.191(8) 5_675 n
N2 H2 0.922(19) 5_565 n
N2 H3 0.884(5) 5_565 n
I1 Li1 2.831(13) 2_555 n
I1 Li1 2.831(13) 4_665 n
I1 Li1 2.831(13) 6_565 n
I2 Li2 2.829(12) 2_555 n
I2 Li2 2.829(12) 4_665 n
I2 Li2 2.829(12) 6_565 n
H1 Li1 1.635(17) 1_455 n
H1 Li1 2.499(15) 3_545 n
H1 Li1 1.635(17) 5_665 n
H1 Li2 2.356(22) 6_565 n
H1 N1 0.991(8) 1_555 n
H1 H1 1.567840(10) 3_555 n
H1 H1 1.567840(10) 5_555 n
H2 Li2 1.910(4) 1_455 n
H2 Li2 1.910(4) 5_665 n
H2 N2 0.922(19) 3_665 n
H2 H3 1.177500(10) 1_555 n
H3 Li1 1.957(18) 1_455 n
H3 Li1 1.957(18) 5_665 n
H3 Li2 1.756(14) 1_455 n
H3 Li2 1.756(14) 5_665 n
H3 N2 0.884(5) 3_665 n
H3 H2 1.177500(10) 1_555 n
